data_7058860
loop_
_publ_author_name
'Wang, Wen-Min'
'Yue, Rong-Xin'
'Gao, Yu'
'Wang, Mei-Jiao'
'Hao, Sha-Sha'
'Shi, Ying'
'Kang, Xiao-Min'
'Wu, Zhi-Lei'

_publ_section_title
;
 Large magnetocaloric effect and remarkable single-molecule-magnet
 behavior in triangle-assembled LnIII6 clusters
;
_journal_issue 42
_journal_name_full 'New Journal of Chemistry'
_journal_page_first 16639
_journal_paper_doi 10.1039/C9NJ03921J
_journal_volume 43
_journal_year 2019
_chemical_formula_moiety 'C72 H102 Gd6 N10 O30'
_chemical_formula_sum 'C72 H102 Gd6 N10 O30'
_chemical_formula_weight 2531.13
_space_group_crystal_system triclinic
_space_group_IT_number 2
_space_group_name_Hall '-P 1'
_space_group_name_H-M_alt 'P -1'
_symmetry_space_group_name_Hall '-P 1'
_symmetry_space_group_name_H-M 'P -1'
_atom_sites_solution_hydrogens geom
_audit_creation_date 2019-09-05
_audit_creation_method
;
Olex2 1.2
(compiled 2018.05.29 svn.r3508 for OlexSys, GUI svn.r5506)
;
_audit_update_record
;
2019-09-22 deposited with the CCDC.    2019-10-03 downloaded from the CCDC.
;
_cell_angle_alpha 93.079(2)
_cell_angle_beta 106.093(2)
_cell_angle_gamma 106.8576(19)
_cell_formula_units_Z 1
_cell_length_a 11.9049(6)
_cell_length_b 14.4988(6)
_cell_length_c 15.2214(7)
_cell_measurement_reflns_used 8935
_cell_measurement_temperature 150(2)
_cell_measurement_theta_max 26.29
_cell_measurement_theta_min 2.64
_cell_volume 2390.1(2)
_computing_cell_refinement 'SAINT v8.37A (Bruker, 2015)'
_computing_data_reduction 'SAINT v8.37A (Bruker, 2015)'
_computing_molecular_graphics 'Olex2 (Dolomanov et al., 2009)'
_computing_publication_material 'Olex2 (Dolomanov et al., 2009)'
_computing_structure_refinement 'XL (Sheldrick, 2008)'
_diffrn_ambient_temperature 149.98
_diffrn_measured_fraction_theta_full 0.999
_diffrn_measured_fraction_theta_max 0.998
_diffrn_measurement_device_type 'Bruker APEX-II CCD'
_diffrn_measurement_method '\f and \w scans'
_diffrn_radiation_type MoK\a
_diffrn_radiation_wavelength 0.71073
_diffrn_reflns_av_R_equivalents 0.0957
_diffrn_reflns_av_unetI/netI 0.0735
_diffrn_reflns_Laue_measured_fraction_full 0.999
_diffrn_reflns_Laue_measured_fraction_max 0.998
_diffrn_reflns_limit_h_max 14
_diffrn_reflns_limit_h_min -14
_diffrn_reflns_limit_k_max 17
_diffrn_reflns_limit_k_min -17
_diffrn_reflns_limit_l_max 18
_diffrn_reflns_limit_l_min -18
_diffrn_reflns_number 42084
_diffrn_reflns_point_group_measured_fraction_full 0.999
_diffrn_reflns_point_group_measured_fraction_max 0.998
_diffrn_reflns_theta_full 25.242
_diffrn_reflns_theta_max 26.022
_diffrn_reflns_theta_min 2.189
_diffrn_standards_number 0
_exptl_absorpt_coefficient_mu 4.178
_exptl_absorpt_correction_T_max 0.7454
_exptl_absorpt_correction_T_min 0.5692
_exptl_absorpt_correction_type multi-scan
_exptl_absorpt_process_details
;
SADABS-2016/2 (Bruker,2016/2) was used for absorption correction.
wR2(int) was 0.0911 before and 0.0631 after correction.
The Ratio of minimum to maximum transmission is 0.7636.
The \l/2 correction factor is Not present.
;
_exptl_crystal_colour colorless
_exptl_crystal_density_diffrn 1.759
_exptl_crystal_description block
_exptl_crystal_F_000 1228
_exptl_crystal_size_max 0.32
_exptl_crystal_size_mid 0.21
_exptl_crystal_size_min 0.11
_refine_diff_density_max 2.224
_refine_diff_density_min -1.212
_refine_diff_density_rms 0.184
_refine_ls_extinction_method none
_refine_ls_goodness_of_fit_ref 1.036
_refine_ls_hydrogen_treatment constr
_refine_ls_matrix_type full
_refine_ls_number_parameters 544
_refine_ls_number_reflns 9421
_refine_ls_number_restraints 52
_refine_ls_restrained_S_all 1.037
_refine_ls_R_factor_all 0.0736
_refine_ls_R_factor_gt 0.0420
_refine_ls_shift/su_max 0.002
_refine_ls_shift/su_mean 0.000
_refine_ls_structure_factor_coef Fsqd
_refine_ls_weighting_details 'w=1/[\s^2^(Fo^2^)+(0.0457P)^2^+3.1371P] where P=(Fo^2^+2Fc^2^)/3'
_refine_ls_weighting_scheme calc
_refine_ls_wR_factor_gt 0.0889
_refine_ls_wR_factor_ref 0.1027
_reflns_Friedel_coverage 0.000
_reflns_number_gt 6767
_reflns_number_total 9421
_reflns_threshold_expression 'I > 2\s(I)'
_cod_data_source_file c9nj03921j2.cif
_cod_data_source_block 1
_cod_depositor_comments 'Adding full bibliography for 7058860--7058861.cif.'
_cod_original_cell_volume 2390.06(19)
_cod_database_code 7058860
_shelx_shelxl_version_number 2018/3
_shelx_space_group_comment
;
The symmetry employed for this shelxl refinement is uniquely defined
by the following loop, which should always be used as a source of
symmetry information in preference to the above space-group names.
They are only intended as comments.
;
_olex2_refinement_description
;
1. Fixed Uiso
 At 1.2 times of:
  All C(H) groups, All C(H,H) groups, All N(H) groups, All N(H,H) groups
 At 1.5 times of:
  All C(H,H,H) groups, All O(H) groups
2. Restrained distances
 H9-H9_$1
 2.2 with sigma of 0.02
3. Rigid bond restraints
 O4, C15
 with sigma for 1-2 distances of 0.01 and sigma for 1-3 distances of 0.02
 O3, C9
 with sigma for 1-2 distances of 0.01 and sigma for 1-3 distances of 0.02
 C35, O15
 with sigma for 1-2 distances of 0.01 and sigma for 1-3 distances of 0.02
4. Uiso/Uaniso restraints and constraints
C35 \\sim O15: within 2A with sigma of 0.01 and sigma for terminal atoms of 0.02
Uanis(C15) \\sim Ueq: with sigma of 0.01 and sigma for terminal atoms of 0.02
Uanis(O3) \\sim Ueq: with sigma of 0.01 and sigma for terminal atoms of 0.02
Uanis(C35) \\sim Ueq: with sigma of 0.01 and sigma for terminal atoms of 0.02
Uanis(C36B) \\sim Ueq, Uanis(C36A) \\sim Ueq, Uanis(C34B) \\sim Ueq,
Uanis(C34A) \\sim Ueq: with sigma of 0.01 and sigma for terminal atoms of 0.02
Uanis(C36B) = Uanis(C36A) = Uanis(C34B) = Uanis(C34A)
5. Others
 Sof(C36A)=Sof(H36D)=Sof(H36E)=Sof(H36F)=Sof(C34A)=Sof(H34D)=Sof(H34E)=
 Sof(H34F)=1-FVAR(1)
 Sof(C36B)=Sof(H36A)=Sof(H36B)=Sof(H36C)=Sof(C34B)=Sof(H34A)=Sof(H34B)=
 Sof(H34C)=FVAR(1)
6.a Secondary CH2 refined with riding coordinates:
 N5(H5A,H5B), N4(H4A,H4B), C30(H30A,H30B), C15(H15A,H15B), C29(H29A,H29B),
 C33(H33A,H33B), C28(H28A,H28B), C32(H32A,H32B), C26(H26A,H26B)
6.b Aromatic/amide H refined with riding coordinates:
 N2(H2), C11(H11), C23(H23), C4(H4), C8(H8), C18(H18), C5(H5), C12(H12),
 C3(H3), C13(H13)
6.c Idealised Me refined as rotating group:
 C20(H20A,H20B,H20C), C1(H1A,H1B,H1C), C16(H16A,H16B,H16C), C21(H21A,H21B,
 H21C), C25(H25A,H25B,H25C), C36B(H36A,H36B,H36C), C34B(H34A,H34B,H34C),
 C36A(H36D,H36E,H36F), C34A(H34D,H34E,H34F)
6.d Idealised tetrahedral OH refined as rotating group:
 O9(H9), O12(H12A)
;
_olex2_submission_special_instructions 'No special instructions were received'

loop_
_space_group_symop_operation_xyz
'x, y, z'
'-x, -y, -z'

loop_
_atom_site_label
_atom_site_type_symbol
_atom_site_fract_x
_atom_site_fract_y
_atom_site_fract_z
_atom_site_U_iso_or_equiv
_atom_site_adp_type
_atom_site_occupancy
_atom_site_site_symmetry_order
_atom_site_calc_flag
_atom_site_refinement_flags_posn
_atom_site_refinement_flags_adp
_atom_site_refinement_flags_occupancy
_atom_site_disorder_assembly
_atom_site_disorder_group
Gd2 Gd 0.50774(3) 0.48563(2) 0.86132(3) 0.01719(10) Uani 1 1 d . . . . .
Gd1 Gd 0.67138(3) 0.72267(2) 1.05297(3) 0.01777(10) Uani 1 1 d . . . . .
Gd3 Gd 0.44255(4) 0.23187(2) 0.75978(3) 0.02088(10) Uani 1 1 d . . . . .
O2 O 0.6022(4) 0.8468(3) 1.1134(3) 0.0201(11) Uani 1 1 d . . . . .
O5 O 0.8515(5) 0.8531(3) 1.1345(4) 0.0256(12) Uani 1 1 d . . . . .
O4 O 0.5243(5) 0.3891(3) 0.7388(3) 0.0218(12) Uani 1 1 d . U . . .
O14 O 0.3115(4) 0.3150(3) 0.7983(3) 0.0206(11) Uani 1 1 d . . . . .
O11 O 0.5194(4) 0.3416(3) 0.9162(3) 0.0170(11) Uani 1 1 d . . . . .
O10 O 0.6229(4) 0.5438(3) 1.0363(3) 0.0178(11) Uani 1 1 d . . . . .
O6 O 0.8323(5) 0.7141(3) 0.9938(4) 0.0252(12) Uani 1 1 d . . . . .
O7 O 0.6548(5) 0.2435(4) 0.7993(4) 0.0314(13) Uani 1 1 d . . . . .
O1 O 0.5541(5) 0.9470(3) 1.2395(4) 0.0273(12) Uani 1 1 d . . . . .
N2 N 0.6607(6) 0.8138(4) 0.8579(4) 0.0219(14) Uani 1 1 d . . . . .
H2 H 0.685852 0.852445 0.819850 0.026 Uiso 1 1 calc R . . . .
O8 O 0.4813(5) 0.1911(4) 0.6200(4) 0.0299(13) Uani 1 1 d . . . . .
C19 C 0.9210(7) 0.7801(5) 0.9817(6) 0.0264(18) Uani 1 1 d . . . . .
O15 O 0.3545(5) 0.5293(4) 0.7509(4) 0.0343(14) Uani 1 1 d . U . . .
N3 N 0.6075(6) 0.5779(4) 0.7492(4) 0.0225(14) Uani 1 1 d . . . . .
O9 O 0.9619(5) 0.4864(4) 1.0755(4) 0.0403(15) Uani 1 1 d . . . . .
H9 H 0.956529 0.531100 1.043233 0.060 Uiso 1 1 calc DGR . . . .
O13 O 0.2158(5) 0.1113(4) 0.7132(4) 0.0360(14) Uani 1 1 d . . . . .
O3 O 0.5775(4) 0.6608(3) 0.8938(3) 0.0203(11) Uani 1 1 d . U . . .
C9 C 0.6224(7) 0.7199(5) 0.8407(5) 0.0211(16) Uani 1 1 d . U . . .
N5 N 0.7284(5) 0.4758(4) 0.9157(4) 0.0223(14) Uani 1 1 d . . . . .
H5A H 0.740326 0.435294 0.873908 0.027 Uiso 1 1 calc R . . . .
H5B H 0.785114 0.535781 0.924014 0.027 Uiso 1 1 calc R . . . .
N1 N 0.6569(5) 0.8462(4) 0.9450(4) 0.0200(14) Uani 1 1 d . . . . .
C11 C 0.6788(8) 0.7276(5) 0.6927(6) 0.034(2) Uani 1 1 d . . . . .
H11 H 0.700310 0.796607 0.700407 0.041 Uiso 1 1 calc R . . . .
C20 C 0.9677(7) 0.7555(6) 0.9046(6) 0.032(2) Uani 1 1 d . . . . .
H20A H 0.971809 0.688967 0.904561 0.048 Uiso 1 1 calc GR . . . .
H20B H 1.050101 0.801179 0.913425 0.048 Uiso 1 1 calc GR . . . .
H20C H 0.911601 0.760224 0.845513 0.048 Uiso 1 1 calc GR . . . .
C23 C 0.6944(8) 0.2200(6) 0.6555(6) 0.036(2) Uani 1 1 d . . . . .
H23 H 0.758689 0.220732 0.629748 0.043 Uiso 1 1 calc R . . . .
C17 C 0.9432(7) 0.9025(6) 1.1108(5) 0.0257(18) Uani 1 1 d . . . . .
C31 C 0.7373(7) 0.4373(5) 1.0033(5) 0.0210(16) Uani 1 1 d . . . . .
C1 C 0.5053(10) 0.9990(6) 1.2949(7) 0.052(3) Uani 1 1 d . . . . .
H1A H 0.454279 0.952915 1.324165 0.078 Uiso 1 1 calc GR . . . .
H1B H 0.454990 1.032783 1.255545 0.078 Uiso 1 1 calc GR . . . .
H1C H 0.573474 1.046763 1.342791 0.078 Uiso 1 1 calc GR . . . .
N4 N 0.2835(6) 0.2641(5) 0.6201(5) 0.0367(18) Uani 1 1 d . . . . .
H4A H 0.309755 0.327196 0.610689 0.044 Uiso 1 1 calc R . . . .
H4B H 0.273361 0.224745 0.568024 0.044 Uiso 1 1 calc R . . . .
C4 C 0.6656(8) 1.1436(5) 1.1096(6) 0.032(2) Uani 1 1 d . . . . .
H4 H 0.682346 1.211928 1.110570 0.038 Uiso 1 1 calc R . . . .
C24 C 0.5758(8) 0.1994(5) 0.5943(6) 0.0276(19) Uani 1 1 d . . . . .
C8 C 0.6721(7) 0.9377(5) 0.9589(5) 0.0229(17) Uani 1 1 d . . . . .
H8 H 0.691793 0.975206 0.912758 0.028 Uiso 1 1 calc R . . . .
C30 C 0.8523(7) 0.4085(5) 1.0443(6) 0.0260(18) Uani 1 1 d . . . . .
H30A H 0.841513 0.373042 1.096721 0.031 Uiso 1 1 calc R . . . .
H30B H 0.859691 0.363104 0.996930 0.031 Uiso 1 1 calc R . . . .
C10 C 0.6365(7) 0.6752(5) 0.7566(5) 0.0249(18) Uani 1 1 d . . . . .
C15 C 0.5843(8) 0.4222(5) 0.6724(5) 0.0239(17) Uani 1 1 d . U . . .
H15A H 0.529109 0.391083 0.609710 0.029 Uiso 1 1 calc R . . . .
H15B H 0.659763 0.402860 0.683516 0.029 Uiso 1 1 calc R . . . .
C18 C 0.9761(7) 0.8715(6) 1.0352(6) 0.0290(19) Uani 1 1 d . . . . .
H18 H 1.040792 0.916433 1.019434 0.035 Uiso 1 1 calc R . . . .
C14 C 0.6179(7) 0.5297(5) 0.6775(6) 0.0262(18) Uani 1 1 d . . . . .
C5 C 0.6820(7) 1.0892(5) 1.0408(6) 0.0286(19) Uani 1 1 d . . . . .
H5 H 0.707652 1.120197 0.993059 0.034 Uiso 1 1 calc R . . . .
C7 C 0.6244(6) 0.9413(5) 1.1093(5) 0.0192(16) Uani 1 1 d . . . . .
C2 C 0.6019(7) 0.9990(5) 1.1769(5) 0.0215(16) Uani 1 1 d . . . . .
C29 C 0.1960(7) 0.3092(6) 0.7343(5) 0.0259(18) Uani 1 1 d . . . . .
H29A H 0.196544 0.375481 0.721511 0.031 Uiso 1 1 calc R . . . .
H29B H 0.129896 0.283193 0.762572 0.031 Uiso 1 1 calc R . . . .
C12 C 0.6890(10) 0.6768(7) 0.6167(7) 0.052(3) Uani 1 1 d . . . . .
H12 H 0.715755 0.710388 0.570530 0.063 Uiso 1 1 calc R . . . .
C6 C 0.6617(7) 0.9878(5) 1.0390(6) 0.0240(18) Uani 1 1 d . . . . .
C35 C 0.3143(9) 0.5655(7) 0.6840(8) 0.056(3) Uani 1 1 d . U . . .
C22 C 0.7268(8) 0.2400(6) 0.7536(6) 0.034(2) Uani 1 1 d . . . . .
C16 C 1.0207(8) 0.9999(6) 1.1711(6) 0.044(2) Uani 1 1 d . . . . .
H16A H 0.966629 1.036978 1.179543 0.067 Uiso 1 1 calc GR . . . .
H16B H 1.078761 1.036849 1.141023 0.067 Uiso 1 1 calc GR . . . .
H16C H 1.066663 0.988447 1.231411 0.067 Uiso 1 1 calc GR . . . .
C33 C 0.6295(6) 0.3431(5) 0.9873(5) 0.0199(16) Uani 1 1 d . . . . .
H33A H 0.655552 0.287495 0.970244 0.024 Uiso 1 1 calc R . . . .
H33B H 0.609799 0.333961 1.045929 0.024 Uiso 1 1 calc R . . . .
C28 C 0.1229(8) 0.1385(6) 0.6479(6) 0.038(2) Uani 1 1 d . . . . .
H28A H 0.047355 0.123447 0.667036 0.046 Uiso 1 1 calc R . . . .
H28B H 0.102057 0.100480 0.586328 0.046 Uiso 1 1 calc R . . . .
C32 C 0.7311(7) 0.5159(5) 1.0703(5) 0.0184(16) Uani 1 1 d . . . . .
H32A H 0.732101 0.491667 1.129987 0.022 Uiso 1 1 calc R . . . .
H32B H 0.804917 0.573795 1.081598 0.022 Uiso 1 1 calc R . . . .
C3 C 0.6238(8) 1.0978(5) 1.1784(6) 0.0301(19) Uani 1 1 d . . . . .
H3 H 0.610641 1.134587 1.225943 0.036 Uiso 1 1 calc R . . . .
C27 C 0.1669(7) 0.2435(6) 0.6420(6) 0.033(2) Uani 1 1 d . . . . .
O12 O -0.0403(7) 0.2540(6) 0.5797(6) 0.075(2) Uani 1 1 d . . . . .
H12A H -0.072795 0.193894 0.577711 0.113 Uiso 1 1 calc GR . . . .
C13 C 0.6596(9) 0.5765(6) 0.6093(6) 0.038(2) Uani 1 1 d . . . . .
H13 H 0.667655 0.540221 0.558863 0.046 Uiso 1 1 calc R . . . .
C26 C 0.0754(9) 0.2716(8) 0.5624(7) 0.050(3) Uani 1 1 d . . . . .
H26A H 0.109313 0.341368 0.557325 0.060 Uiso 1 1 calc R . . . .
H26B H 0.063656 0.232735 0.503148 0.060 Uiso 1 1 calc R . . . .
C21 C 0.8611(8) 0.2576(8) 0.8094(8) 0.056(3) Uani 1 1 d . . . . .
H21A H 0.894078 0.321588 0.847800 0.084 Uiso 1 1 calc GR . . . .
H21B H 0.909560 0.255519 0.767125 0.084 Uiso 1 1 calc GR . . . .
H21C H 0.866018 0.206915 0.849046 0.084 Uiso 1 1 calc GR . . . .
C25 C 0.5557(11) 0.1852(8) 0.4927(7) 0.060(3) Uani 1 1 d . . . . .
H25A H 0.503725 0.118127 0.466318 0.091 Uiso 1 1 calc GR . . . .
H25B H 0.635329 0.197478 0.481000 0.091 Uiso 1 1 calc GR . . . .
H25C H 0.514847 0.230579 0.463904 0.091 Uiso 1 1 calc GR . . . .
C36B C 0.322(3) 0.498(2) 0.6085(18) 0.068(3) Uani 0.458(13) 1 d . U P A 1
H36A H 0.398612 0.526654 0.593544 0.103 Uiso 0.458(13) 1 calc GR . P A 1
H36B H 0.251344 0.487758 0.553303 0.103 Uiso 0.458(13) 1 calc GR . P A 1
H36C H 0.321500 0.435057 0.629709 0.103 Uiso 0.458(13) 1 calc GR . P A 1
C34B C 0.313(3) 0.6337(18) 0.6526(19) 0.068(3) Uani 0.458(13) 1 d . U P A 1
H34A H 0.368049 0.690677 0.697752 0.103 Uiso 0.458(13) 1 calc GR . P A 1
H34B H 0.228642 0.637380 0.635062 0.103 Uiso 0.458(13) 1 calc GR . P A 1
H34C H 0.340184 0.632615 0.597634 0.103 Uiso 0.458(13) 1 calc GR . P A 1
C36A C 0.301(2) 0.5461(17) 0.6033(16) 0.068(3) Uani 0.542(13) 1 d . U P A 2
H36D H 0.356796 0.599054 0.583813 0.103 Uiso 0.542(13) 1 calc GR . P A 2
H36E H 0.215324 0.538067 0.567520 0.103 Uiso 0.542(13) 1 calc GR . P A 2
H36F H 0.318818 0.485471 0.592733 0.103 Uiso 0.542(13) 1 calc GR . P A 2
C34A C 0.285(2) 0.6439(15) 0.7122(16) 0.068(3) Uani 0.542(13) 1 d . U P A 2
H34D H 0.229463 0.624232 0.749840 0.103 Uiso 0.542(13) 1 calc GR . P A 2
H34E H 0.243340 0.668621 0.657948 0.103 Uiso 0.542(13) 1 calc GR . P A 2
H34F H 0.360031 0.695184 0.748903 0.103 Uiso 0.542(13) 1 calc GR . P A 2

loop_
_atom_site_aniso_label
_atom_site_aniso_U_11
_atom_site_aniso_U_22
_atom_site_aniso_U_33
_atom_site_aniso_U_23
_atom_site_aniso_U_13
_atom_site_aniso_U_12
Gd2 0.0214(2) 0.01743(18) 0.0151(2) 0.00490(14) 0.00870(16) 0.00629(14)
Gd1 0.0206(2) 0.01732(18) 0.0160(2) 0.00404(14) 0.00785(16) 0.00443(14)
Gd3 0.0252(2) 0.01931(19) 0.0194(2) 0.00132(15) 0.01028(17) 0.00600(15)
O2 0.023(3) 0.011(2) 0.025(3) 0.000(2) 0.008(2) 0.003(2)
O5 0.025(3) 0.029(3) 0.020(3) 0.006(2) 0.010(3) 0.001(2)
O4 0.034(3) 0.021(3) 0.016(3) 0.005(2) 0.017(2) 0.008(2)
O14 0.022(3) 0.029(3) 0.014(3) 0.005(2) 0.005(2) 0.011(2)
O11 0.021(3) 0.021(2) 0.013(3) 0.008(2) 0.007(2) 0.010(2)
O10 0.018(3) 0.018(2) 0.017(3) 0.005(2) 0.007(2) 0.004(2)
O6 0.022(3) 0.024(3) 0.036(4) 0.007(2) 0.018(3) 0.008(2)
O7 0.030(3) 0.045(3) 0.024(3) 0.002(3) 0.013(3) 0.015(3)
O1 0.038(3) 0.025(3) 0.027(3) 0.003(2) 0.016(3) 0.017(2)
N2 0.033(4) 0.023(3) 0.015(4) 0.010(3) 0.013(3) 0.012(3)
O8 0.041(4) 0.033(3) 0.021(3) 0.002(2) 0.011(3) 0.017(3)
C19 0.021(4) 0.030(4) 0.031(5) 0.009(4) 0.008(4) 0.011(3)
O15 0.022(3) 0.046(3) 0.035(4) 0.022(3) 0.005(3) 0.011(2)
N3 0.025(4) 0.030(3) 0.014(4) 0.004(3) 0.010(3) 0.007(3)
O9 0.020(3) 0.039(3) 0.054(4) 0.007(3) 0.002(3) 0.006(3)
O13 0.032(3) 0.038(3) 0.033(4) -0.001(3) -0.001(3) 0.014(3)
O3 0.028(3) 0.022(2) 0.013(3) 0.007(2) 0.010(2) 0.006(2)
C9 0.025(4) 0.019(4) 0.016(4) -0.001(3) 0.004(3) 0.005(3)
N5 0.024(3) 0.023(3) 0.020(4) 0.004(3) 0.010(3) 0.003(3)
N1 0.022(3) 0.021(3) 0.016(4) 0.003(3) 0.006(3) 0.006(3)
C11 0.057(6) 0.020(4) 0.029(5) 0.011(3) 0.023(5) 0.007(4)
C20 0.027(5) 0.043(5) 0.035(5) 0.012(4) 0.019(4) 0.013(4)
C23 0.044(6) 0.029(4) 0.038(6) 0.000(4) 0.022(5) 0.010(4)
C17 0.023(4) 0.037(4) 0.017(4) 0.015(3) 0.003(4) 0.011(4)
C31 0.021(4) 0.021(4) 0.020(4) 0.004(3) 0.008(3) 0.004(3)
C1 0.081(8) 0.035(5) 0.070(8) 0.017(5) 0.055(7) 0.031(5)
N4 0.042(5) 0.043(4) 0.030(4) 0.007(3) 0.018(4) 0.013(3)
C4 0.047(5) 0.015(4) 0.032(5) 0.009(3) 0.011(4) 0.009(4)
C24 0.043(5) 0.020(4) 0.032(5) 0.004(3) 0.028(5) 0.013(4)
C8 0.019(4) 0.028(4) 0.019(4) 0.007(3) 0.002(3) 0.007(3)
C30 0.022(4) 0.028(4) 0.027(5) 0.002(3) 0.005(4) 0.009(3)
C10 0.035(5) 0.017(4) 0.026(5) 0.014(3) 0.013(4) 0.009(3)
C15 0.050(5) 0.019(3) 0.010(4) 0.001(3) 0.014(3) 0.018(3)
C18 0.020(4) 0.039(5) 0.028(5) 0.009(4) 0.010(4) 0.006(4)
C14 0.033(5) 0.023(4) 0.027(5) 0.006(3) 0.016(4) 0.007(3)
C5 0.033(5) 0.026(4) 0.024(5) 0.003(3) 0.007(4) 0.007(4)
C7 0.011(4) 0.014(3) 0.024(4) 0.001(3) -0.004(3) 0.002(3)
C2 0.024(4) 0.018(4) 0.023(4) 0.001(3) 0.003(4) 0.011(3)
C29 0.021(4) 0.037(4) 0.021(5) 0.007(3) 0.005(4) 0.012(3)
C12 0.076(8) 0.046(6) 0.043(7) 0.015(5) 0.039(6) 0.010(5)
C6 0.023(4) 0.016(4) 0.038(5) 0.006(3) 0.016(4) 0.006(3)
C35 0.044(5) 0.053(5) 0.050(5) 0.033(4) -0.006(4) 0.000(4)
C22 0.029(5) 0.036(5) 0.036(6) 0.000(4) 0.010(4) 0.010(4)
C16 0.045(6) 0.045(5) 0.027(5) -0.005(4) 0.016(5) -0.012(4)
C33 0.021(4) 0.022(4) 0.023(4) 0.007(3) 0.011(3) 0.011(3)
C28 0.034(5) 0.050(5) 0.027(5) 0.004(4) 0.008(4) 0.009(4)
C32 0.024(4) 0.020(4) 0.016(4) 0.007(3) 0.008(3) 0.012(3)
C3 0.044(5) 0.023(4) 0.026(5) 0.002(3) 0.009(4) 0.015(4)
C27 0.023(4) 0.054(5) 0.018(5) 0.001(4) 0.005(4) 0.010(4)
O12 0.058(5) 0.086(6) 0.076(6) 0.024(5) 0.019(5) 0.014(4)
C13 0.072(7) 0.027(4) 0.030(5) 0.008(4) 0.041(5) 0.011(4)
C26 0.037(6) 0.079(7) 0.041(6) 0.021(5) 0.012(5) 0.029(5)
C21 0.037(6) 0.074(7) 0.063(8) -0.003(6) 0.022(6) 0.021(5)
C25 0.084(9) 0.086(8) 0.028(6) 0.001(5) 0.033(6) 0.039(7)
C36B 0.102(7) 0.071(7) 0.051(6) 0.021(6) 0.023(6) 0.054(6)
C34B 0.102(7) 0.071(7) 0.051(6) 0.021(6) 0.023(6) 0.054(6)
C36A 0.102(7) 0.071(7) 0.051(6) 0.021(6) 0.023(6) 0.054(6)
C34A 0.102(7) 0.071(7) 0.051(6) 0.021(6) 0.023(6) 0.054(6)

loop_
_atom_type_symbol
_atom_type_description
_atom_type_scat_dispersion_real
_atom_type_scat_dispersion_imag
_atom_type_scat_source
C C 0.0033 0.0016 'International Tables Vol C Tables 4.2.6.8 and 6.1.1.4'
H H 0.0000 0.0000 'International Tables Vol C Tables 4.2.6.8 and 6.1.1.4'
Gd Gd -0.1653 3.9035 'International Tables Vol C Tables 4.2.6.8 and 6.1.1.4'
N N 0.0061 0.0033 'International Tables Vol C Tables 4.2.6.8 and 6.1.1.4'
O O 0.0106 0.0060 'International Tables Vol C Tables 4.2.6.8 and 6.1.1.4'

loop_
_geom_angle_atom_site_label_1
_geom_angle_atom_site_label_2
_geom_angle_atom_site_label_3
_geom_angle
_geom_angle_site_symmetry_1
_geom_angle_site_symmetry_3
Gd1 Gd2 Gd1 112.490(11) 2_667 .
Gd3 Gd2 Gd1 58.180(10) . 2_667
Gd3 Gd2 Gd1 156.125(13) . .
O4 Gd2 Gd1 146.44(12) . .
O4 Gd2 Gd1 94.60(11) . 2_667
O4 Gd2 Gd3 36.68(11) . .
O4 Gd2 O14 67.38(15) . .
O4 Gd2 O10 134.08(15) . 2_667
O4 Gd2 O10 137.57(16) . .
O4 Gd2 O15 87.99(19) . .
O4 Gd2 N3 63.84(17) . .
O4 Gd2 O3 127.12(15) . .
O4 Gd2 N5 74.64(19) . .
O14 Gd2 Gd1 39.05(10) . 2_667
O14 Gd2 Gd1 145.82(10) . .
O14 Gd2 Gd3 40.57(10) . .
O11 Gd2 Gd1 114.34(12) . .
O11 Gd2 Gd1 38.84(11) . 2_667
O11 Gd2 Gd3 43.52(12) . .
O11 Gd2 O4 74.62(16) . .
O11 Gd2 O14 58.93(15) . .
O11 Gd2 O10 74.29(15) . 2_667
O11 Gd2 O10 77.62(15) . .
O11 Gd2 O15 134.25(18) . .
O11 Gd2 N3 130.44(18) . .
O11 Gd2 O3 146.36(17) . .
O11 Gd2 N5 66.19(17) . .
O10 Gd2 Gd1 78.07(11) 2_667 .
O10 Gd2 Gd1 41.70(10) 2_667 2_667
O10 Gd2 Gd1 36.77(9) . .
O10 Gd2 Gd1 82.94(9) . 2_667
O10 Gd2 Gd3 99.16(10) 2_667 .
O10 Gd2 Gd3 120.58(10) . .
O10 Gd2 O14 121.96(14) . .
O10 Gd2 O14 67.81(15) 2_667 .
O10 Gd2 O10 64.50(18) 2_667 .
O10 Gd2 N3 155.26(17) 2_667 .
O10 Gd2 N5 120.56(17) 2_667 .
O15 Gd2 Gd1 103.54(14) . .
O15 Gd2 Gd1 103.69(12) . 2_667
O15 Gd2 Gd3 100.16(14) . .
O15 Gd2 O14 75.33(16) . .
O15 Gd2 O10 133.90(18) . .
O15 Gd2 O10 90.18(17) . 2_667
O15 Gd2 N3 71.72(19) . .
O15 Gd2 O3 76.82(18) . .
O15 Gd2 N5 148.81(18) . .
N3 Gd2 Gd1 89.66(14) . .
N3 Gd2 Gd1 157.73(14) . 2_667
N3 Gd2 Gd3 100.52(14) . .
N3 Gd2 O14 120.89(17) . .
N3 Gd2 O10 116.35(17) . .
N3 Gd2 N5 77.35(19) . .
O3 Gd2 Gd1 138.05(11) . 2_667
O3 Gd2 Gd1 32.80(11) . .
O3 Gd2 Gd3 163.75(11) . .
O3 Gd2 O14 147.93(16) . .
O3 Gd2 O10 96.82(15) . 2_667
O3 Gd2 O10 69.44(15) . .
O3 Gd2 N3 63.29(17) . .
O3 Gd2 N5 93.06(18) . .
N5 Gd2 Gd1 103.37(12) . 2_667
N5 Gd2 Gd1 79.92(14) . .
N5 Gd2 Gd3 81.33(13) . .
N5 Gd2 O14 119.01(16) . .
N5 Gd2 O10 64.97(17) . .
Gd2 Gd1 Gd2 67.510(11) 2_667 .
Gd3 Gd1 Gd2 60.898(10) 2_667 2_667
Gd3 Gd1 Gd2 123.153(12) 2_667 .
O2 Gd1 Gd2 97.86(11) . 2_667
O2 Gd1 Gd2 134.46(12) . .
O2 Gd1 Gd3 41.74(11) . 2_667
O2 Gd1 O10 138.80(15) . .
O2 Gd1 N1 69.67(18) . .
O5 Gd1 Gd2 149.25(12) . .
O5 Gd1 Gd2 129.69(12) . 2_667
O5 Gd1 Gd3 85.63(12) . 2_667
O5 Gd1 O2 73.47(17) . .
O5 Gd1 O11 131.03(17) . 2_667
O5 Gd1 O10 132.73(17) . .
O5 Gd1 N1 79.89(18) . .
O14 Gd1 Gd2 48.51(12) 2_667 2_667
O14 Gd1 Gd2 112.15(12) 2_667 .
O14 Gd1 Gd3 41.38(12) 2_667 2_667
O14 Gd1 O2 80.10(16) 2_667 .
O14 Gd1 O5 81.35(17) 2_667 .
O14 Gd1 O11 65.07(16) 2_667 2_667
O14 Gd1 O10 75.14(16) 2_667 .
O14 Gd1 O6 116.29(18) 2_667 .
O14 Gd1 O3 144.27(16) 2_667 .
O14 Gd1 N1 147.87(18) 2_667 .
O11 Gd1 Gd2 78.96(11) 2_667 .
O11 Gd1 Gd2 37.66(10) 2_667 2_667
O11 Gd1 Gd3 45.57(12) 2_667 2_667
O11 Gd1 O2 66.72(15) 2_667 .
O11 Gd1 O10 73.08(15) 2_667 .
O11 Gd1 N1 110.19(17) 2_667 .
O10 Gd1 Gd2 39.02(11) . .
O10 Gd1 Gd2 41.52(10) . 2_667
O10 Gd1 Gd3 101.68(11) . 2_667
O10 Gd1 N1 135.82(18) . .
O6 Gd1 Gd2 122.22(11) . 2_667
O6 Gd1 Gd2 77.53(13) . .
O6 Gd1 Gd3 151.79(14) . 2_667
O6 Gd1 O2 138.15(16) . .
O6 Gd1 O5 71.74(18) . .
O6 Gd1 O11 154.73(16) . 2_667
O6 Gd1 O10 82.81(15) . .
O6 Gd1 O3 73.81(18) . .
O6 Gd1 N1 81.92(18) . .
O3 Gd1 Gd2 96.32(11) . 2_667
O3 Gd1 Gd2 33.43(11) . .
O3 Gd1 Gd3 134.25(12) . 2_667
O3 Gd1 O2 116.34(17) . .
O3 Gd1 O5 132.50(16) . .
O3 Gd1 O11 91.39(16) . 2_667
O3 Gd1 O10 72.31(16) . .
O3 Gd1 N1 63.65(17) . .
N1 Gd1 Gd2 144.60(14) . 2_667
N1 Gd1 Gd2 97.08(14) . .
N1 Gd1 Gd3 111.08(14) . 2_667
Gd1 Gd3 Gd2 60.922(9) 2_667 .
O2 Gd3 Gd2 98.28(11) 2_667 .
O2 Gd3 Gd1 42.19(11) 2_667 2_667
O2 Gd3 O11 64.15(14) 2_667 .
O2 Gd3 O1 63.21(16) 2_667 2_667
O2 Gd3 O13 67.87(17) 2_667 .
O2 Gd3 N4 126.05(19) 2_667 .
O4 Gd3 Gd2 38.09(12) . .
O4 Gd3 Gd1 98.73(12) . 2_667
O4 Gd3 O2 135.14(16) . 2_667
O4 Gd3 O14 75.31(16) . .
O4 Gd3 O11 71.29(15) . .
O4 Gd3 O7 80.21(18) . .
O4 Gd3 O1 151.30(17) . 2_667
O4 Gd3 O8 84.62(17) . .
O4 Gd3 O13 133.06(18) . .
O4 Gd3 N4 73.3(2) . .
O14 Gd3 Gd2 48.57(12) . .
O14 Gd3 Gd1 39.86(11) . 2_667
O14 Gd3 O2 79.09(15) . 2_667
O14 Gd3 O11 61.20(16) . .
O14 Gd3 O1 133.36(16) . 2_667
O14 Gd3 O13 70.80(17) . .
O14 Gd3 N4 64.69(19) . .
O11 Gd3 Gd2 38.49(9) . .
O11 Gd3 Gd1 41.49(10) . 2_667
O11 Gd3 O1 117.56(16) . 2_667
O11 Gd3 O13 116.26(16) . .
O11 Gd3 N4 120.68(19) . .
O7 Gd3 Gd2 93.69(13) . .
O7 Gd3 Gd1 116.66(13) . 2_667
O7 Gd3 O2 97.62(17) . 2_667
O7 Gd3 O14 140.14(18) . .
O7 Gd3 O11 81.42(17) . .
O7 Gd3 O1 74.72(17) . 2_667
O7 Gd3 O13 144.84(18) . .
O7 Gd3 N4 135.84(19) . .
O1 Gd3 Gd2 155.74(12) 2_667 .
O1 Gd3 Gd1 104.83(11) 2_667 2_667
O1 Gd3 O13 70.15(17) 2_667 .
O8 Gd3 Gd2 122.66(12) . .
O8 Gd3 Gd1 170.03(14) . 2_667
O8 Gd3 O2 138.07(16) . 2_667
O8 Gd3 O14 133.79(17) . .
O8 Gd3 O11 147.53(17) . .
O8 Gd3 O7 73.10(19) . .
O8 Gd3 O1 74.97(16) . 2_667
O8 Gd3 O13 96.04(19) . .
O8 Gd3 N4 69.8(2) . .
O13 Gd3 Gd2 119.36(12) . .
O13 Gd3 Gd1 74.77(13) . 2_667
N4 Gd3 Gd2 86.82(16) . .
N4 Gd3 Gd1 102.03(15) . 2_667
N4 Gd3 O1 116.4(2) . 2_667
N4 Gd3 O13 63.27(19) . .
Gd3 O2 Gd1 96.07(15) 2_667 .
C7 O2 Gd1 134.1(4) . .
C7 O2 Gd3 124.9(4) . 2_667
C17 O5 Gd1 132.1(5) . .
Gd3 O4 Gd2 105.23(17) . .
C15 O4 Gd2 127.0(4) . .
C15 O4 Gd3 127.5(4) . .
Gd1 O14 Gd2 92.45(16) 2_667 .
Gd1 O14 Gd3 98.75(17) 2_667 .
Gd3 O14 Gd2 90.85(15) . .
C29 O14 Gd2 123.7(4) . .
C29 O14 Gd1 121.9(4) . 2_667
C29 O14 Gd3 121.4(4) . .
Gd2 O11 Gd1 103.49(17) . 2_667
Gd2 O11 Gd3 97.99(16) . .
Gd1 O11 Gd3 92.94(16) 2_667 .
C33 O11 Gd2 118.7(4) . .
C33 O11 Gd1 116.9(4) . 2_667
C33 O11 Gd3 122.1(4) . .
Gd2 O10 Gd2 115.50(18) 2_667 .
Gd2 O10 Gd1 96.78(16) 2_667 .
Gd1 O10 Gd2 104.21(16) . .
C32 O10 Gd2 114.4(4) . .
C32 O10 Gd2 112.3(4) . 2_667
C32 O10 Gd1 111.9(4) . .
C19 O6 Gd1 131.4(5) . .
C22 O7 Gd3 134.3(6) . .
C1 O1 Gd3 127.9(4) . 2_667
C2 O1 Gd3 117.1(4) . 2_667
C2 O1 C1 115.0(5) . .
C9 N2 N1 111.3(5) . .
C24 O8 Gd3 136.2(5) . .
O6 C19 C20 116.3(7) . .
O6 C19 C18 124.3(7) . .
C18 C19 C20 119.4(7) . .
C35 O15 Gd2 155.6(6) . .
C10 N3 Gd2 120.2(5) . .
C14 N3 Gd2 120.2(4) . .
C14 N3 C10 119.1(6) . .
C28 O13 Gd3 117.0(5) . .
Gd1 O3 Gd2 113.78(18) . .
C9 O3 Gd2 125.2(4) . .
C9 O3 Gd1 112.5(4) . .
N2 C9 O3 125.5(7) . .
N2 C9 C10 117.2(6) . .
O3 C9 C10 117.2(6) . .
C31 N5 Gd2 104.3(4) . .
N2 N1 Gd1 112.2(4) . .
C8 N1 Gd1 132.2(5) . .
C8 N1 N2 113.8(6) . .
C10 C11 C12 118.4(7) . .
C24 C23 C22 125.3(8) . .
O5 C17 C18 124.1(7) . .
O5 C17 C16 116.1(7) . .
C18 C17 C16 119.8(7) . .
N5 C31 C30 115.8(6) . .
N5 C31 C33 108.5(6) . .
N5 C31 C32 106.1(6) . .
C30 C31 C33 104.8(6) . .
C32 C31 C30 109.9(6) . .
C32 C31 C33 111.9(6) . .
C27 N4 Gd3 107.1(5) . .
C5 C4 C3 119.4(7) . .
O8 C24 C23 123.5(8) . .
O8 C24 C25 116.7(8) . .
C23 C24 C25 119.8(8) . .
N1 C8 C6 125.0(7) . .
O9 C30 C31 114.7(6) . .
N3 C10 C9 113.4(6) . .
N3 C10 C11 122.6(7) . .
C11 C10 C9 123.9(6) . .
O4 C15 C14 111.0(6) . .
C19 C18 C17 124.9(7) . .
N3 C14 C15 117.0(6) . .
N3 C14 C13 122.2(7) . .
C13 C14 C15 120.8(7) . .
C4 C5 C6 121.7(7) . .
O2 C7 C2 118.6(6) . .
O2 C7 C6 124.3(7) . .
C6 C7 C2 117.0(6) . .
O1 C2 C7 114.3(6) . .
C3 C2 O1 123.3(7) . .
C3 C2 C7 122.4(7) . .
O14 C29 C27 112.8(6) . .
C13 C12 C11 118.9(7) . .
C5 C6 C8 116.1(7) . .
C7 C6 C8 124.0(6) . .
C7 C6 C5 119.7(7) . .
O15 C35 C36B 99.8(13) . .
O15 C35 C34A 109.3(14) . .
C34B C35 O15 147.7(19) . .
C34B C35 C36B 104.1(19) . .
C36A C35 O15 132.1(16) . .
C36A C35 C34A 118.5(15) . .
O7 C22 C23 126.1(8) . .
O7 C22 C21 116.2(8) . .
C23 C22 C21 117.7(8) . .
O11 C33 C31 113.9(5) . .
O13 C28 C27 110.4(7) . .
O10 C32 C31 112.3(6) . .
C2 C3 C4 119.6(7) . .
N4 C27 C29 106.1(7) . .
N4 C27 C28 107.9(7) . .
N4 C27 C26 106.9(7) . .
C29 C27 C26 111.0(7) . .
C28 C27 C29 113.3(7) . .
C28 C27 C26 111.2(8) . .
C12 C13 C14 118.7(8) . .
O12 C26 C27 109.9(8) . .

loop_
_geom_bond_atom_site_label_1
_geom_bond_atom_site_label_2
_geom_bond_distance
_geom_bond_site_symmetry_2
Gd2 Gd1 3.6880(5) 2_667
Gd2 Gd1 4.0008(5) .
Gd2 Gd3 3.6872(5) .
Gd2 O4 2.357(5) .
Gd2 O14 2.765(5) .
Gd2 O11 2.317(4) .
Gd2 O10 2.462(4) 2_667
Gd2 O10 2.598(5) .
Gd2 O15 2.374(5) .
Gd2 N3 2.562(6) .
Gd2 O3 2.408(5) .
Gd2 N5 2.575(6) .
Gd1 Gd3 3.5857(5) 2_667
Gd1 O2 2.422(5) .
Gd1 O5 2.374(5) .
Gd1 O14 2.325(5) 2_667
Gd1 O11 2.379(4) 2_667
Gd1 O10 2.471(4) .
Gd1 O6 2.363(5) .
Gd1 O3 2.368(5) .
Gd1 N1 2.505(6) .
Gd3 O2 2.401(5) 2_667
Gd3 O4 2.283(4) .
Gd3 O14 2.398(5) .
Gd3 O11 2.564(5) .
Gd3 O7 2.382(5) .
Gd3 O1 2.606(5) 2_667
Gd3 O8 2.379(5) .
Gd3 O13 2.629(6) .
Gd3 N4 2.591(7) .
O2 C7 1.327(8) .
O5 C17 1.276(8) .
O4 C15 1.420(8) .
O14 C29 1.424(9) .
O11 C33 1.444(8) .
O10 C32 1.429(8) .
O6 C19 1.267(8) .
O7 C22 1.255(9) .
O1 C1 1.440(9) .
O1 C2 1.389(9) .
N2 C9 1.290(9) .
N2 N1 1.399(8) .
O8 C24 1.267(9) .
C19 C20 1.498(11) .
C19 C18 1.390(11) .
O15 C35 1.214(10) .
N3 C10 1.342(9) .
N3 C14 1.319(9) .
O9 C30 1.395(9) .
O13 C28 1.433(10) .
O3 C9 1.312(8) .
C9 C10 1.475(10) .
N5 C31 1.462(9) .
N1 C8 1.283(9) .
C11 C10 1.381(10) .
C11 C12 1.391(12) .
C23 C24 1.395(12) .
C23 C22 1.425(12) .
C17 C18 1.405(11) .
C17 C16 1.524(11) .
C31 C30 1.524(10) .
C31 C33 1.532(9) .
C31 C32 1.520(10) .
N4 C27 1.467(10) .
C4 C5 1.367(11) .
C4 C3 1.400(11) .
C24 C25 1.491(12) .
C8 C6 1.440(10) .
C15 C14 1.484(9) .
C14 C13 1.397(10) .
C5 C6 1.417(10) .
C7 C2 1.421(10) .
C7 C6 1.402(10) .
C2 C3 1.377(10) .
C29 C27 1.547(11) .
C12 C13 1.383(11) .
C35 C36B 1.51(3) .
C35 C34B 1.12(2) .
C35 C36A 1.20(2) .
C35 C34A 1.37(2) .
C22 C21 1.526(13) .
C28 C27 1.475(12) .
C27 C26 1.550(12) .
O12 C26 1.426(11) .

loop_
_geom_torsion_atom_site_label_1
_geom_torsion_atom_site_label_2
_geom_torsion_atom_site_label_3
_geom_torsion_atom_site_label_4
_geom_torsion
_geom_torsion_site_symmetry_1
Gd2 O4 C15 C14 -10.7(9) .
Gd2 O14 C29 C27 116.5(6) .
Gd2 O11 C33 C31 -12.4(7) .
Gd2 O10 C32 C31 119.6(5) 2_667
Gd2 O10 C32 C31 -14.6(6) .
Gd2 O15 C35 C36B 68(2) .
Gd2 O15 C35 C34B -69(4) .
Gd2 O15 C35 C36A 66(3) .
Gd2 O15 C35 C34A -112(2) .
Gd2 N3 C10 C9 8.5(9) .
Gd2 N3 C10 C11 -173.3(6) .
Gd2 N3 C14 C15 -7.5(10) .
Gd2 N3 C14 C13 173.1(7) .
Gd2 O3 C9 N2 -179.5(6) .
Gd2 O3 C9 C10 -3.0(9) .
Gd2 N5 C31 C30 170.7(5) .
Gd2 N5 C31 C33 53.3(6) .
Gd2 N5 C31 C32 -67.1(5) .
Gd1 O2 C7 C2 -159.3(5) .
Gd1 O2 C7 C6 24.9(11) .
Gd1 O5 C17 C18 -19.5(11) .
Gd1 O5 C17 C16 161.6(6) .
Gd1 O14 C29 C27 -125.1(5) 2_667
Gd1 O11 C33 C31 -137.6(5) 2_667
Gd1 O10 C32 C31 -132.8(5) .
Gd1 O6 C19 C20 -151.1(5) .
Gd1 O6 C19 C18 29.3(12) .
Gd1 O3 C9 N2 -33.8(9) .
Gd1 O3 C9 C10 142.8(6) .
Gd1 N1 C8 C6 -22.5(11) .
Gd3 O2 C7 C2 -10.4(9) 2_667
Gd3 O2 C7 C6 173.8(5) 2_667
Gd3 O4 C15 C14 176.7(5) .
Gd3 O14 C29 C27 1.1(8) .
Gd3 O11 C33 C31 109.6(5) .
Gd3 O7 C22 C23 -4.6(13) .
Gd3 O7 C22 C21 176.3(6) .
Gd3 O1 C2 C7 11.6(8) 2_667
Gd3 O1 C2 C3 -169.5(6) 2_667
Gd3 O8 C24 C23 15.1(11) .
Gd3 O8 C24 C25 -165.3(6) .
Gd3 O13 C28 C27 -17.9(8) .
Gd3 N4 C27 C29 56.5(7) .
Gd3 N4 C27 C28 -65.2(7) .
Gd3 N4 C27 C26 175.1(6) .
O2 C7 C2 O1 -1.9(10) .
O2 C7 C2 C3 179.2(7) .
O2 C7 C6 C8 4.6(12) .
O2 C7 C6 C5 179.5(7) .
O5 C17 C18 C19 -6.4(13) .
O4 C15 C14 N3 11.0(10) .
O4 C15 C14 C13 -169.6(8) .
O14 C29 C27 N4 -40.0(8) .
O14 C29 C27 C28 78.2(8) .
O14 C29 C27 C26 -155.9(6) .
O6 C19 C18 C17 1.5(13) .
O1 C2 C3 C4 -176.4(7) .
N2 C9 C10 N3 172.9(7) .
N2 C9 C10 C11 -5.2(12) .
N2 N1 C8 C6 174.3(7) .
N3 C14 C13 C12 -1.1(14) .
O13 C28 C27 N4 55.2(9) .
O13 C28 C27 C29 -61.9(9) .
O13 C28 C27 C26 172.2(7) .
O3 C9 C10 N3 -3.9(10) .
O3 C9 C10 C11 177.9(8) .
C9 N2 N1 Gd1 25.4(7) .
C9 N2 N1 C8 -167.9(7) .
N5 C31 C30 O9 68.3(9) .
N5 C31 C33 O11 -31.2(8) .
N5 C31 C32 O10 55.7(7) .
N1 N2 C9 O3 4.4(10) .
N1 N2 C9 C10 -172.2(6) .
N1 C8 C6 C5 -180.0(7) .
N1 C8 C6 C7 -4.9(12) .
C11 C12 C13 C14 1.5(15) .
C20 C19 C18 C17 -178.2(7) .
C1 O1 C2 C7 -166.8(7) .
C1 O1 C2 C3 12.1(11) .
N4 C27 C26 O12 -179.6(8) .
C4 C5 C6 C8 174.9(8) .
C4 C5 C6 C7 -0.3(12) .
C24 C23 C22 O7 -1.1(14) .
C24 C23 C22 C21 178.0(8) .
C30 C31 C33 O11 -155.4(6) .
C30 C31 C32 O10 -178.4(5) .
C10 N3 C14 C15 -179.8(7) .
C10 N3 C14 C13 0.8(12) .
C10 C11 C12 C13 -1.6(15) .
C15 C14 C13 C12 179.5(9) .
C14 N3 C10 C9 -179.1(7) .
C14 N3 C10 C11 -0.9(12) .
C5 C4 C3 C2 1.1(13) .
C7 C2 C3 C4 2.4(12) .
C2 C7 C6 C8 -171.3(7) .
C2 C7 C6 C5 3.6(11) .
C29 C27 C26 O12 -64.2(10) .
C12 C11 C10 N3 1.4(14) .
C12 C11 C10 C9 179.4(9) .
C6 C7 C2 O1 174.2(6) .
C6 C7 C2 C3 -4.7(11) .
C22 C23 C24 O8 -3.8(13) .
C22 C23 C24 C25 176.6(8) .
C16 C17 C18 C19 172.6(8) .
C33 C31 C30 O9 -172.3(6) .
C33 C31 C32 O10 -62.4(7) .
C28 C27 C26 O12 62.9(10) .
C32 C31 C30 O9 -51.9(8) .
C32 C31 C33 O11 85.5(7) .
C3 C4 C5 C6 -2.1(13) .
